data_7716038
loop_
_publ_author_name
'K&#x131;l&#x131;n&#xe7;arslan, Rafet'
'Tuncer, Hayriye'
'&#xd6;zdemir, Nam&#x131;k'
'&#xc7;etinkaya, Bekir'

_publ_section_title
;
 Vitamin B1-based thiazol-2-ylidene-Ru(II) complexes: recyclable transfer
 hydrogenation catalysts in water.
;
_journal_issue 21
_journal_name_full 'Dalton transactions (Cambridge, England : 2003)'
_journal_page_first 9192
_journal_page_last 9197
_journal_paper_doi 10.1039/d4dt00445k
_journal_volume 53
_journal_year 2024
_chemical_formula_moiety 'C27 H31 Cl N7 O Ru S, F6 P'
_chemical_formula_sum 'C27 H31 Cl F6 N7 O P Ru S'
_chemical_formula_weight 783.14
_space_group_crystal_system monoclinic
_space_group_IT_number 14
_space_group_name_Hall '-P 2ybc'
_space_group_name_H-M_alt 'P 1 21/c 1'
_atom_sites_solution_hydrogens geom
_atom_sites_solution_primary direct
_atom_sites_solution_secondary difmap
_audit_creation_method SHELXL-2019/3
_audit_update_record
;
2023-12-21 deposited with the CCDC.	2024-04-10 downloaded from the CCDC.
;
_cell_angle_alpha 90
_cell_angle_beta 98.410(4)
_cell_angle_gamma 90
_cell_formula_units_Z 4
_cell_length_a 11.4006(15)
_cell_length_b 18.081(2)
_cell_length_c 15.713(2)
_cell_measurement_reflns_used 705
_cell_measurement_temperature 296(2)
_cell_measurement_theta_max 21.65
_cell_measurement_theta_min 2.61
_cell_volume 3204.2(7)
_computing_cell_refinement 'SAINT(Bruker, 2013)'
_computing_data_collection 'APEX2 (Bruker, 2013)'
_computing_data_reduction 'SAINT(Bruker, 2013)'
_computing_molecular_graphics 'OLEX2 (Dolomanov et al., 2009)'
_computing_publication_material 'OLEX2 (Dolomanov et al., 2009) and PLATON (Spek, 2009)'
_computing_structure_refinement 'SHELXL-2019/3 (Sheldrick, 2015)'
_computing_structure_solution 'SHELXT 2018/2 (Sheldrick, 2015)'
_diffrn_ambient_temperature 296(2)
_diffrn_measured_fraction_theta_full 0.999
_diffrn_measured_fraction_theta_max 0.999
_diffrn_measurement_device_type 'Bruker D8 QUEST'
_diffrn_measurement_method '\f and \w scans'
_diffrn_radiation_monochromator graphite
_diffrn_radiation_source 'fine-focus sealed tube'
_diffrn_radiation_type MoK\a
_diffrn_radiation_wavelength 0.71073
_diffrn_reflns_av_R_equivalents 0.0735
_diffrn_reflns_av_unetI/netI 0.0299
_diffrn_reflns_Laue_measured_fraction_full 0.999
_diffrn_reflns_Laue_measured_fraction_max 0.999
_diffrn_reflns_limit_h_max 13
_diffrn_reflns_limit_h_min -13
_diffrn_reflns_limit_k_max 21
_diffrn_reflns_limit_k_min -21
_diffrn_reflns_limit_l_max 18
_diffrn_reflns_limit_l_min -18
_diffrn_reflns_number 104463
_diffrn_reflns_point_group_measured_fraction_full 0.999
_diffrn_reflns_point_group_measured_fraction_max 0.999
_diffrn_reflns_theta_full 25.048
_diffrn_reflns_theta_max 25.048
_diffrn_reflns_theta_min 1.806
_exptl_absorpt_coefficient_mu 0.758
_exptl_absorpt_correction_T_max 0.7456
_exptl_absorpt_correction_T_min 0.4909
_exptl_absorpt_correction_type multi-scan
_exptl_absorpt_process_details 'SADABS (Bruker, 2013)'
_exptl_crystal_colour yellow
_exptl_crystal_density_diffrn 1.623
_exptl_crystal_description block
_exptl_crystal_F_000 1584
_exptl_crystal_size_max 0.090
_exptl_crystal_size_mid 0.050
_exptl_crystal_size_min 0.040
_refine_diff_density_max 1.620
_refine_diff_density_min -0.625
_refine_diff_density_rms 0.100
_refine_ls_extinction_method none
_refine_ls_goodness_of_fit_ref 1.177
_refine_ls_hydrogen_treatment constr
_refine_ls_matrix_type full
_refine_ls_number_parameters 409
_refine_ls_number_reflns 5683
_refine_ls_number_restraints 0
_refine_ls_restrained_S_all 1.177
_refine_ls_R_factor_all 0.0657
_refine_ls_R_factor_gt 0.0549
_refine_ls_shift/su_max 0.000
_refine_ls_shift/su_mean 0.000
_refine_ls_structure_factor_coef Fsqd
_refine_ls_weighting_details 'w=1/[\s^2^(Fo^2^)+(0.0377P)^2^+15.1392P] where P=(Fo^2^+2Fc^2^)/3'
_refine_ls_weighting_scheme calc
_refine_ls_wR_factor_gt 0.1276
_refine_ls_wR_factor_ref 0.1334
_reflns_Friedel_coverage 0.000
_reflns_number_gt 4878
_reflns_number_total 5683
_reflns_threshold_expression 'I > 2\s(I)'
_cod_data_source_file d4dt00445k2.cif
_cod_data_source_block namik21
_cod_depositor_comments 'Adding full bibliography for 7716037--7716038.cif.'
_cod_original_sg_symbol_H-M 'P 21/c'
_cod_database_code 7716038
_shelx_shelxl_version_number 2019/3
_shelx_space_group_comment
;
The symmetry employed for this shelxl refinement is uniquely defined
by the following loop, which should always be used as a source of
symmetry information in preference to the above space-group names.
They are only intended as comments.
;
_shelx_estimated_absorpt_t_min 0.935
_shelx_estimated_absorpt_t_max 0.970

loop_
_space_group_symop_operation_xyz
'x, y, z'
'-x, y+1/2, -z+1/2'
'-x, -y, -z'
'x, -y-1/2, z-1/2'

loop_
_atom_site_label
_atom_site_type_symbol
_atom_site_fract_x
_atom_site_fract_y
_atom_site_fract_z
_atom_site_U_iso_or_equiv
_atom_site_adp_type
_atom_site_occupancy
_atom_site_site_symmetry_order
_atom_site_calc_flag
_atom_site_refinement_flags_posn
_atom_site_refinement_flags_adp
_atom_site_refinement_flags_occupancy
_atom_site_disorder_assembly
_atom_site_disorder_group
Ru1 Ru 0.16452(3) 0.43733(2) 0.33820(2) 0.02344(13) Uani 1 1 d . . . . .
Cl1 Cl -0.03410(12) 0.47962(9) 0.37194(9) 0.0384(3) Uani 1 1 d . . . . .
S1 S 0.45635(12) 0.43330(9) 0.35389(9) 0.0396(4) Uani 1 1 d . . . . .
P1 P 0.5248(2) 0.33307(14) 0.87569(13) 0.0705(6) Uani 1 1 d . . . . .
F1 F 0.6343(7) 0.2886(5) 0.8514(5) 0.159(3) Uani 1 1 d . . . . .
F2 F 0.5596(7) 0.4002(4) 0.8249(5) 0.158(3) Uani 1 1 d . . . . .
F3 F 0.4156(6) 0.3761(4) 0.9011(4) 0.135(3) Uani 1 1 d . . . . .
F4 F 0.4840(6) 0.2646(4) 0.9262(4) 0.127(2) Uani 1 1 d . . . . .
F5 F 0.6057(6) 0.3545(4) 0.9620(4) 0.122(2) Uani 1 1 d . . . . .
F6 F 0.4492(7) 0.3036(6) 0.7909(4) 0.167(4) Uani 1 1 d . . . . .
O1 O 0.7992(4) 0.4825(4) 0.1968(3) 0.0641(15) Uani 1 1 d . . . . .
H1A H 0.845406 0.480941 0.241930 0.096 Uiso 1 1 calc R U . . .
N1 N 0.1062(4) 0.4854(2) 0.2189(3) 0.0297(10) Uani 1 1 d . . . . .
H1 H 0.041782 0.509381 0.221686 0.036 Uiso 1 1 calc R U . . .
N2 N 0.0962(4) 0.5535(3) 0.0936(3) 0.0395(12) Uani 1 1 d . . . . .
N3 N 0.1843(5) 0.5090(3) -0.0207(3) 0.0485(14) Uani 1 1 d . . . . .
H3 H 0.198862 0.515590 -0.072310 0.058 Uiso 1 1 calc R U . . .
N4 N 0.3350(4) 0.3803(3) 0.2244(3) 0.0333(10) Uani 1 1 d . . . . .
N5 N 0.0951(4) 0.3319(2) 0.3086(3) 0.0321(10) Uani 1 1 d . . . . .
N6 N 0.2066(4) 0.3984(3) 0.4659(3) 0.0309(10) Uani 1 1 d . . . . .
N7 N 0.2268(4) 0.5435(2) 0.3776(3) 0.0277(10) Uani 1 1 d . . . . .
C1 C 0.3168(5) 0.4116(3) 0.3007(3) 0.0302(12) Uani 1 1 d . . . . .
C2 C 0.5307(5) 0.4023(4) 0.2727(4) 0.0414(15) Uani 1 1 d . . . . .
C3 C 0.6619(5) 0.4131(4) 0.2723(4) 0.0492(17) Uani 1 1 d . . . . .
H3A H 0.695894 0.368489 0.251843 0.059 Uiso 1 1 calc R U . . .
H3B H 0.700868 0.422804 0.330349 0.059 Uiso 1 1 calc R U . . .
C4 C 0.6821(5) 0.4773(4) 0.2146(4) 0.0547(19) Uani 1 1 d . . . . .
H4A H 0.628981 0.472359 0.160776 0.066 Uiso 1 1 calc R U . . .
H4B H 0.662092 0.522846 0.241724 0.066 Uiso 1 1 calc R U . . .
C5 C 0.4530(5) 0.3743(3) 0.2088(4) 0.0409(15) Uani 1 1 d . . . . .
C6 C 0.4827(7) 0.3384(5) 0.1291(5) 0.068(2) Uani 1 1 d . . . . .
H6A H 0.567037 0.332237 0.133828 0.103 Uiso 1 1 calc R U . . .
H6B H 0.455366 0.369024 0.080293 0.103 Uiso 1 1 calc R U . . .
H6C H 0.444802 0.290965 0.121932 0.103 Uiso 1 1 calc R U . . .
C7 C 0.2369(5) 0.3663(3) 0.1538(3) 0.0363(13) Uani 1 1 d . . . . .
H7A H 0.169496 0.346642 0.177594 0.044 Uiso 1 1 calc R U . . .
H7B H 0.261641 0.329472 0.115242 0.044 Uiso 1 1 calc R U . . .
C8 C 0.2005(5) 0.4347(3) 0.1045(3) 0.0322(12) Uani 1 1 d . . . . .
C9 C 0.2217(5) 0.4463(4) 0.0230(4) 0.0436(15) Uani 1 1 d . . . . .
H9 H 0.262531 0.410641 -0.003653 0.052 Uiso 1 1 calc R U . . .
C10 C 0.1244(5) 0.5609(4) 0.0173(4) 0.0429(15) Uani 1 1 d . . . . .
C11 C 0.0927(7) 0.6306(4) -0.0317(5) 0.062(2) Uani 1 1 d . . . . .
H11A H 0.026719 0.653663 -0.010727 0.093 Uiso 1 1 calc R U . . .
H11B H 0.071701 0.619250 -0.091647 0.093 Uiso 1 1 calc R U . . .
H11C H 0.159402 0.663572 -0.024114 0.093 Uiso 1 1 calc R U . . .
C12 C 0.1335(4) 0.4915(3) 0.1422(3) 0.0276(11) Uani 1 1 d . . . . .
C13 C -0.0186(6) 0.3232(4) 0.2724(4) 0.0467(16) Uani 1 1 d . . . . .
H13 H -0.063494 0.365051 0.255794 0.056 Uiso 1 1 calc R U . . .
C14 C -0.0703(8) 0.2556(5) 0.2590(6) 0.081(3) Uani 1 1 d . . . . .
H14 H -0.148291 0.251823 0.232072 0.097 Uiso 1 1 calc R U . . .
C15 C -0.0089(11) 0.1946(5) 0.2847(7) 0.098(3) Uani 1 1 d . . . . .
H15 H -0.045401 0.148572 0.277918 0.118 Uiso 1 1 calc R U . . .
C16 C 0.1081(10) 0.1998(4) 0.3212(5) 0.077(3) Uani 1 1 d . . . . .
H16 H 0.152544 0.157705 0.337932 0.092 Uiso 1 1 calc R U . . .
C17 C 0.1578(6) 0.2703(3) 0.3322(4) 0.0470(15) Uani 1 1 d . . . . .
H17 H 0.236903 0.274822 0.356526 0.056 Uiso 1 1 calc R U . . .
C18 C 0.1243(6) 0.3595(3) 0.5007(4) 0.0400(14) Uani 1 1 d . . . . .
H18 H 0.051607 0.350733 0.466920 0.048 Uiso 1 1 calc R U . . .
C19 C 0.1420(7) 0.3320(4) 0.5831(4) 0.0544(18) Uani 1 1 d . . . . .
H19 H 0.082797 0.305349 0.604375 0.065 Uiso 1 1 calc R U . . .
C20 C 0.2495(7) 0.3449(4) 0.6337(4) 0.060(2) Uani 1 1 d . . . . .
H20 H 0.264675 0.326397 0.689423 0.073 Uiso 1 1 calc R U . . .
C21 C 0.3325(6) 0.3849(4) 0.6007(4) 0.0569(19) Uani 1 1 d . . . . .
H21 H 0.405473 0.394504 0.633701 0.068 Uiso 1 1 calc R U . . .
C22 C 0.3080(5) 0.4116(4) 0.5174(4) 0.0441(15) Uani 1 1 d . . . . .
H22 H 0.365213 0.440066 0.496276 0.053 Uiso 1 1 calc R U . . .
C23 C 0.2005(5) 0.5719(3) 0.4524(4) 0.0376(13) Uani 1 1 d . . . . .
H23 H 0.154238 0.544089 0.484647 0.045 Uiso 1 1 calc R U . . .
C24 C 0.2396(6) 0.6401(3) 0.4821(4) 0.0471(16) Uani 1 1 d . . . . .
H24 H 0.221179 0.657550 0.534270 0.057 Uiso 1 1 calc R U . . .
C25 C 0.3061(6) 0.6828(4) 0.4347(4) 0.0492(16) Uani 1 1 d . . . . .
H25 H 0.333936 0.729048 0.454135 0.059 Uiso 1 1 calc R U . . .
C26 C 0.3306(5) 0.6549(3) 0.3570(4) 0.0430(15) Uani 1 1 d . . . . .
H26 H 0.374384 0.682576 0.322953 0.052 Uiso 1 1 calc R U . . .
C27 C 0.2895(5) 0.5858(3) 0.3308(4) 0.0314(12) Uani 1 1 d . . . . .
H27 H 0.305984 0.567832 0.278419 0.038 Uiso 1 1 calc R U . . .

loop_
_atom_site_aniso_label
_atom_site_aniso_U_11
_atom_site_aniso_U_22
_atom_site_aniso_U_33
_atom_site_aniso_U_23
_atom_site_aniso_U_13
_atom_site_aniso_U_12
Ru1 0.0237(2) 0.0268(2) 0.0214(2) 0.00039(17) 0.00836(15) -0.00157(18)
Cl1 0.0282(7) 0.0585(9) 0.0306(7) -0.0024(6) 0.0112(5) 0.0049(6)
S1 0.0260(7) 0.0593(10) 0.0346(8) 0.0039(7) 0.0085(6) 0.0008(7)
P1 0.0779(14) 0.0957(17) 0.0397(10) 0.0151(11) 0.0143(10) 0.0241(13)
F1 0.136(6) 0.223(9) 0.119(5) 0.001(5) 0.023(4) 0.107(6)
F2 0.196(8) 0.143(6) 0.166(7) 0.082(5) 0.129(6) 0.052(6)
F3 0.142(5) 0.153(6) 0.131(5) 0.059(5) 0.091(5) 0.077(5)
F4 0.142(6) 0.115(5) 0.117(5) 0.040(4) -0.007(4) -0.013(4)
F5 0.114(5) 0.168(6) 0.085(4) -0.015(4) 0.024(3) -0.033(4)
F6 0.154(7) 0.264(10) 0.068(4) -0.022(5) -0.028(4) 0.048(7)
O1 0.029(2) 0.129(5) 0.036(2) 0.017(3) 0.0106(19) -0.005(3)
N1 0.034(2) 0.031(2) 0.026(2) 0.0002(19) 0.0107(19) -0.0002(19)
N2 0.046(3) 0.041(3) 0.031(3) 0.004(2) 0.005(2) -0.001(2)
N3 0.055(3) 0.075(4) 0.018(2) 0.009(2) 0.014(2) -0.007(3)
N4 0.034(2) 0.034(3) 0.035(3) -0.004(2) 0.015(2) 0.004(2)
N5 0.043(3) 0.029(2) 0.027(2) 0.0029(19) 0.012(2) -0.004(2)
N6 0.033(2) 0.035(3) 0.026(2) -0.001(2) 0.0069(19) 0.000(2)
N7 0.030(2) 0.032(2) 0.022(2) 0.0001(18) 0.0076(18) 0.0007(19)
C1 0.036(3) 0.027(3) 0.028(3) 0.007(2) 0.006(2) 0.000(2)
C2 0.032(3) 0.054(4) 0.042(3) 0.015(3) 0.018(3) 0.014(3)
C3 0.027(3) 0.076(5) 0.046(4) 0.019(3) 0.011(3) 0.020(3)
C4 0.033(3) 0.083(5) 0.052(4) 0.019(4) 0.020(3) 0.008(3)
C5 0.037(3) 0.045(4) 0.045(4) 0.006(3) 0.021(3) 0.014(3)
C6 0.060(5) 0.088(6) 0.063(5) -0.013(4) 0.032(4) 0.024(4)
C7 0.045(3) 0.036(3) 0.031(3) -0.013(2) 0.016(3) -0.001(3)
C8 0.031(3) 0.040(3) 0.026(3) -0.010(2) 0.008(2) -0.005(3)
C9 0.042(3) 0.060(4) 0.031(3) -0.011(3) 0.016(3) -0.003(3)
C10 0.040(3) 0.056(4) 0.031(3) 0.014(3) 0.001(3) -0.009(3)
C11 0.068(5) 0.066(5) 0.050(4) 0.027(4) 0.005(4) -0.007(4)
C12 0.027(3) 0.034(3) 0.022(3) 0.000(2) 0.007(2) -0.008(2)
C13 0.041(4) 0.051(4) 0.047(4) -0.002(3) 0.003(3) -0.015(3)
C14 0.080(6) 0.062(6) 0.097(7) -0.005(5) -0.003(5) -0.036(5)
C15 0.130(9) 0.046(5) 0.114(8) -0.001(5) 0.001(7) -0.041(6)
C16 0.136(9) 0.031(4) 0.063(5) 0.010(4) 0.014(5) 0.000(5)
C17 0.065(4) 0.038(3) 0.039(3) 0.004(3) 0.013(3) 0.004(3)
C18 0.047(4) 0.046(4) 0.028(3) 0.000(3) 0.011(3) -0.005(3)
C19 0.067(5) 0.056(4) 0.042(4) 0.017(3) 0.015(3) -0.005(4)
C20 0.080(5) 0.068(5) 0.033(4) 0.019(3) 0.005(4) 0.007(4)
C21 0.051(4) 0.080(5) 0.038(4) 0.007(4) -0.003(3) 0.005(4)
C22 0.038(3) 0.063(4) 0.031(3) -0.001(3) 0.006(3) 0.003(3)
C23 0.048(3) 0.038(3) 0.029(3) -0.002(2) 0.012(3) 0.000(3)
C24 0.068(4) 0.041(4) 0.033(3) -0.011(3) 0.007(3) -0.001(3)
C25 0.057(4) 0.037(4) 0.050(4) -0.007(3) -0.002(3) -0.011(3)
C26 0.043(3) 0.037(3) 0.049(4) 0.004(3) 0.006(3) -0.009(3)
C27 0.031(3) 0.032(3) 0.033(3) -0.001(2) 0.011(2) -0.004(2)

loop_
_atom_type_symbol
_atom_type_description
_atom_type_scat_dispersion_real
_atom_type_scat_dispersion_imag
_atom_type_scat_source
C C 0.0033 0.0016 'International Tables Vol C Tables 4.2.6.8 and 6.1.1.4'
H H 0.0000 0.0000 'International Tables Vol C Tables 4.2.6.8 and 6.1.1.4'
Cl Cl 0.1484 0.1585 'International Tables Vol C Tables 4.2.6.8 and 6.1.1.4'
F F 0.0171 0.0103 'International Tables Vol C Tables 4.2.6.8 and 6.1.1.4'
N N 0.0061 0.0033 'International Tables Vol C Tables 4.2.6.8 and 6.1.1.4'
O O 0.0106 0.0060 'International Tables Vol C Tables 4.2.6.8 and 6.1.1.4'
P P 0.1023 0.0942 'International Tables Vol C Tables 4.2.6.8 and 6.1.1.4'
Ru Ru -1.2594 0.8363 'International Tables Vol C Tables 4.2.6.8 and 6.1.1.4'
S S 0.1246 0.1234 'International Tables Vol C Tables 4.2.6.8 and 6.1.1.4'

loop_
_geom_angle_atom_site_label_1
_geom_angle_atom_site_label_2
_geom_angle_atom_site_label_3
_geom_angle
_geom_angle_site_symmetry_1
_geom_angle_site_symmetry_3
_geom_angle_publ_flag
C1 Ru1 N1 90.48(19) . . ?
C1 Ru1 N5 92.3(2) . . ?
N1 Ru1 N5 96.86(17) . . ?
C1 Ru1 N7 91.7(2) . . ?
N1 Ru1 N7 86.24(17) . . ?
N5 Ru1 N7 174.95(16) . . ?
C1 Ru1 N6 96.77(19) . . ?
N1 Ru1 N6 172.03(17) . . ?
N5 Ru1 N6 86.20(17) . . ?
N7 Ru1 N6 90.22(17) . . ?
C1 Ru1 Cl1 173.65(15) . . ?
N1 Ru1 Cl1 83.37(13) . . ?
N5 Ru1 Cl1 90.04(13) . . ?
N7 Ru1 Cl1 86.34(12) . . ?
N6 Ru1 Cl1 89.28(12) . . ?
C2 S1 C1 94.9(3) . . ?
F2 P1 F3 90.9(4) . . ?
F2 P1 F6 88.8(5) . . ?
F3 P1 F6 91.5(4) . . ?
F2 P1 F5 95.2(5) . . ?
F3 P1 F5 92.7(4) . . ?
F6 P1 F5 174.2(5) . . ?
F2 P1 F4 177.8(5) . . ?
F3 P1 F4 87.6(4) . . ?
F6 P1 F4 89.7(5) . . ?
F5 P1 F4 86.5(4) . . ?
F2 P1 F1 90.2(4) . . ?
F3 P1 F1 178.9(4) . . ?
F6 P1 F1 88.7(4) . . ?
F5 P1 F1 87.0(4) . . ?
F4 P1 F1 91.3(5) . . ?
C4 O1 H1A 109.5 . . ?
C12 N1 Ru1 141.8(4) . . ?
C12 N1 H1 109.1 . . ?
Ru1 N1 H1 109.1 . . ?
C10 N2 C12 119.8(5) . . ?
C10 N3 C9 119.9(5) . . ?
C10 N3 H3 120.1 . . ?
C9 N3 H3 120.1 . . ?
C1 N4 C5 117.1(5) . . ?
C1 N4 C7 122.2(4) . . ?
C5 N4 C7 119.6(5) . . ?
C13 N5 C17 117.3(5) . . ?
C13 N5 Ru1 120.7(4) . . ?
C17 N5 Ru1 121.7(4) . . ?
C22 N6 C18 116.1(5) . . ?
C22 N6 Ru1 125.0(4) . . ?
C18 N6 Ru1 118.9(4) . . ?
C27 N7 C23 117.6(5) . . ?
C27 N7 Ru1 122.9(4) . . ?
C23 N7 Ru1 119.5(4) . . ?
N4 C1 S1 105.7(4) . . ?
N4 C1 Ru1 127.8(4) . . ?
S1 C1 Ru1 126.2(3) . . ?
C5 C2 C3 126.4(6) . . ?
C5 C2 S1 109.6(4) . . ?
C3 C2 S1 123.7(5) . . ?
C2 C3 C4 109.9(5) . . ?
C2 C3 H3A 109.7 . . ?
C4 C3 H3A 109.7 . . ?
C2 C3 H3B 109.7 . . ?
C4 C3 H3B 109.7 . . ?
H3A C3 H3B 108.2 . . ?
O1 C4 C3 113.8(5) . . ?
O1 C4 H4A 108.8 . . ?
C3 C4 H4A 108.8 . . ?
O1 C4 H4B 108.8 . . ?
C3 C4 H4B 108.8 . . ?
H4A C4 H4B 107.7 . . ?
C2 C5 N4 112.6(5) . . ?
C2 C5 C6 126.0(6) . . ?
N4 C5 C6 121.3(6) . . ?
C5 C6 H6A 109.5 . . ?
C5 C6 H6B 109.5 . . ?
H6A C6 H6B 109.5 . . ?
C5 C6 H6C 109.5 . . ?
H6A C6 H6C 109.5 . . ?
H6B C6 H6C 109.5 . . ?
N4 C7 C8 111.9(5) . . ?
N4 C7 H7A 109.2 . . ?
C8 C7 H7A 109.2 . . ?
N4 C7 H7B 109.2 . . ?
C8 C7 H7B 109.2 . . ?
H7A C7 H7B 107.9 . . ?
C9 C8 C12 116.9(5) . . ?
C9 C8 C7 123.2(5) . . ?
C12 C8 C7 119.8(5) . . ?
C8 C9 N3 121.3(6) . . ?
C8 C9 H9 119.3 . . ?
N3 C9 H9 119.3 . . ?
N2 C10 N3 123.2(6) . . ?
N2 C10 C11 119.4(6) . . ?
N3 C10 C11 117.3(6) . . ?
C10 C11 H11A 109.5 . . ?
C10 C11 H11B 109.5 . . ?
H11A C11 H11B 109.5 . . ?
C10 C11 H11C 109.5 . . ?
H11A C11 H11C 109.5 . . ?
H11B C11 H11C 109.5 . . ?
N1 C12 N2 119.1(5) . . ?
N1 C12 C8 122.1(5) . . ?
N2 C12 C8 118.8(5) . . ?
N5 C13 C14 122.6(7) . . ?
N5 C13 H13 118.7 . . ?
C14 C13 H13 118.7 . . ?
C15 C14 C13 119.9(8) . . ?
C15 C14 H14 120.0 . . ?
C13 C14 H14 120.0 . . ?
C14 C15 C16 120.2(8) . . ?
C14 C15 H15 119.9 . . ?
C16 C15 H15 119.9 . . ?
C15 C16 C17 117.7(8) . . ?
C15 C16 H16 121.2 . . ?
C17 C16 H16 121.2 . . ?
N5 C17 C16 122.1(7) . . ?
N5 C17 H17 118.9 . . ?
C16 C17 H17 118.9 . . ?
N6 C18 C19 123.7(6) . . ?
N6 C18 H18 118.1 . . ?
C19 C18 H18 118.1 . . ?
C18 C19 C20 118.5(6) . . ?
C18 C19 H19 120.8 . . ?
C20 C19 H19 120.8 . . ?
C21 C20 C19 118.8(6) . . ?
C21 C20 H20 120.6 . . ?
C19 C20 H20 120.6 . . ?
C20 C21 C22 119.5(7) . . ?
C20 C21 H21 120.3 . . ?
C22 C21 H21 120.3 . . ?
N6 C22 C21 123.4(6) . . ?
N6 C22 H22 118.3 . . ?
C21 C22 H22 118.3 . . ?
N7 C23 C24 122.3(6) . . ?
N7 C23 H23 118.9 . . ?
C24 C23 H23 118.9 . . ?
C23 C24 C25 119.9(6) . . ?
C23 C24 H24 120.1 . . ?
C25 C24 H24 120.1 . . ?
C24 C25 C26 118.1(6) . . ?
C24 C25 H25 121.0 . . ?
C26 C25 H25 121.0 . . ?
C27 C26 C25 119.4(6) . . ?
C27 C26 H26 120.3 . . ?
C25 C26 H26 120.3 . . ?
N7 C27 C26 122.8(5) . . ?
N7 C27 H27 118.6 . . ?
C26 C27 H27 118.6 . . ?

loop_
_geom_bond_atom_site_label_1
_geom_bond_atom_site_label_2
_geom_bond_distance
_geom_bond_site_symmetry_2
_geom_bond_publ_flag
Ru1 C1 1.970(5) . ?
Ru1 N1 2.084(4) . ?
Ru1 N5 2.091(4) . ?
Ru1 N7 2.107(4) . ?
Ru1 N6 2.114(4) . ?
Ru1 Cl1 2.5187(14) . ?
S1 C2 1.725(6) . ?
S1 C1 1.730(6) . ?
P1 F2 1.537(7) . ?
P1 F3 1.568(6) . ?
P1 F6 1.571(7) . ?
P1 F5 1.573(6) . ?
P1 F4 1.577(7) . ?
P1 F1 1.578(6) . ?
O1 C4 1.406(7) . ?
O1 H1A 0.8200 . ?
N1 C12 1.293(6) . ?
N1 H1 0.8600 . ?
N2 C10 1.294(7) . ?
N2 C12 1.388(7) . ?
N3 C10 1.350(8) . ?
N3 C9 1.362(8) . ?
N3 H3 0.8600 . ?
N4 C1 1.369(7) . ?
N4 C5 1.407(7) . ?
N4 C7 1.476(7) . ?
N5 C13 1.346(7) . ?
N5 C17 1.347(8) . ?
N6 C22 1.331(7) . ?
N6 C18 1.351(7) . ?
N7 C27 1.339(7) . ?
N7 C23 1.355(7) . ?
C2 C5 1.338(9) . ?
C2 C3 1.510(8) . ?
C3 C4 1.510(9) . ?
C3 H3A 0.9700 . ?
C3 H3B 0.9700 . ?
C4 H4A 0.9700 . ?
C4 H4B 0.9700 . ?
C5 C6 1.492(9) . ?
C6 H6A 0.9600 . ?
C6 H6B 0.9600 . ?
C6 H6C 0.9600 . ?
C7 C8 1.486(8) . ?
C7 H7A 0.9700 . ?
C7 H7B 0.9700 . ?
C8 C9 1.352(8) . ?
C8 C12 1.457(7) . ?
C9 H9 0.9300 . ?
C10 C11 1.492(9) . ?
C11 H11A 0.9600 . ?
C11 H11B 0.9600 . ?
C11 H11C 0.9600 . ?
C13 C14 1.359(10) . ?
C13 H13 0.9300 . ?
C14 C15 1.336(13) . ?
C14 H14 0.9300 . ?
C15 C16 1.376(14) . ?
C15 H15 0.9300 . ?
C16 C17 1.395(10) . ?
C16 H16 0.9300 . ?
C17 H17 0.9300 . ?
C18 C19 1.375(8) . ?
C18 H18 0.9300 . ?
C19 C20 1.379(10) . ?
C19 H19 0.9300 . ?
C20 C21 1.354(10) . ?
C20 H20 0.9300 . ?
C21 C22 1.384(9) . ?
C21 H21 0.9300 . ?
C22 H22 0.9300 . ?
C23 C24 1.371(8) . ?
C23 H23 0.9300 . ?
C24 C25 1.376(9) . ?
C24 H24 0.9300 . ?
C25 C26 1.386(9) . ?
C25 H25 0.9300 . ?
C26 C27 1.375(8) . ?
C26 H26 0.9300 . ?
C27 H27 0.9300 . ?

loop_
_geom_torsion_atom_site_label_1
_geom_torsion_atom_site_label_2
_geom_torsion_atom_site_label_3
_geom_torsion_atom_site_label_4
_geom_torsion
_geom_torsion_site_symmetry_1
_geom_torsion_site_symmetry_2
_geom_torsion_site_symmetry_3
_geom_torsion_site_symmetry_4
_geom_torsion_publ_flag
C5 N4 C1 S1 -0.3(6) . . . . ?
C7 N4 C1 S1 -168.8(4) . . . . ?
C5 N4 C1 Ru1 173.5(4) . . . . ?
C7 N4 C1 Ru1 5.0(8) . . . . ?
C2 S1 C1 N4 1.2(4) . . . . ?
C2 S1 C1 Ru1 -172.7(4) . . . . ?
C1 S1 C2 C5 -1.9(5) . . . . ?
C1 S1 C2 C3 172.4(5) . . . . ?
C5 C2 C3 C4 73.1(9) . . . . ?
S1 C2 C3 C4 -100.3(6) . . . . ?
C2 C3 C4 O1 -168.1(6) . . . . ?
C3 C2 C5 N4 -172.1(6) . . . . ?
S1 C2 C5 N4 2.0(7) . . . . ?
C3 C2 C5 C6 9.1(11) . . . . ?
S1 C2 C5 C6 -176.7(6) . . . . ?
C1 N4 C5 C2 -1.2(8) . . . . ?
C7 N4 C5 C2 167.7(5) . . . . ?
C1 N4 C5 C6 177.7(6) . . . . ?
C7 N4 C5 C6 -13.5(9) . . . . ?
C1 N4 C7 C8 78.9(6) . . . . ?
C5 N4 C7 C8 -89.4(6) . . . . ?
N4 C7 C8 C9 109.5(6) . . . . ?
N4 C7 C8 C12 -73.6(6) . . . . ?
C12 C8 C9 N3 1.5(8) . . . . ?
C7 C8 C9 N3 178.4(5) . . . . ?
C10 N3 C9 C8 -0.3(9) . . . . ?
C12 N2 C10 N3 3.5(9) . . . . ?
C12 N2 C10 C11 -174.9(5) . . . . ?
C9 N3 C10 N2 -2.4(9) . . . . ?
C9 N3 C10 C11 176.1(6) . . . . ?
Ru1 N1 C12 N2 -152.9(5) . . . . ?
Ru1 N1 C12 C8 28.3(9) . . . . ?
C10 N2 C12 N1 178.9(5) . . . . ?
C10 N2 C12 C8 -2.1(8) . . . . ?
C9 C8 C12 N1 178.5(5) . . . . ?
C7 C8 C12 N1 1.5(8) . . . . ?
C9 C8 C12 N2 -0.3(7) . . . . ?
C7 C8 C12 N2 -177.4(5) . . . . ?
C17 N5 C13 C14 -0.2(10) . . . . ?
Ru1 N5 C13 C14 -174.0(6) . . . . ?
N5 C13 C14 C15 2.1(14) . . . . ?
C13 C14 C15 C16 -2.9(16) . . . . ?
C14 C15 C16 C17 1.8(15) . . . . ?
C13 N5 C17 C16 -1.0(9) . . . . ?
Ru1 N5 C17 C16 172.8(5) . . . . ?
C15 C16 C17 N5 0.2(12) . . . . ?
C22 N6 C18 C19 -2.0(9) . . . . ?
Ru1 N6 C18 C19 -179.6(5) . . . . ?
N6 C18 C19 C20 0.2(11) . . . . ?
C18 C19 C20 C21 1.0(11) . . . . ?
C19 C20 C21 C22 -0.3(12) . . . . ?
C18 N6 C22 C21 2.7(9) . . . . ?
Ru1 N6 C22 C21 -179.8(5) . . . . ?
C20 C21 C22 N6 -1.7(11) . . . . ?
C27 N7 C23 C24 -2.6(8) . . . . ?
Ru1 N7 C23 C24 179.1(5) . . . . ?
N7 C23 C24 C25 1.3(10) . . . . ?
C23 C24 C25 C26 0.5(10) . . . . ?
C24 C25 C26 C27 -0.9(10) . . . . ?
C23 N7 C27 C26 2.2(8) . . . . ?
Ru1 N7 C27 C26 -179.6(4) . . . . ?
C25 C26 C27 N7 -0.5(9) . . . . ?
